data_7017876
loop_
_publ_author_name
'Ross, Tamsyn M.'
'Moubaraki, Boujemaa'
'Neville, Suzanne M.'
'Batten, Stuart R.'
'Murray, Keith S.'

_publ_section_title
;
 Polymorphism and spin crossover in mononuclear Fe(II) species containing
 new dipyridylamino-substituted s-triazine ligands.
;
_journal_issue 5
_journal_name_full 'Dalton transactions (Cambridge, England : 2003)'
_journal_page_first 1512
_journal_page_last 1523
_journal_paper_doi 10.1039/c1dt11597a
_journal_volume 41
_journal_year 2012
_chemical_formula_moiety '(C84 H72 Fe N18 S2)'
_chemical_formula_sum 'C84 H72 Fe N18 S2'
_chemical_formula_weight 1453.57
_chemical_name_common trans-[Fe(II)(NCS)2(DBB)2]
_chemical_name_systematic
;
trans-[Fe(II)(NCS)2(DBB)2]
;
_space_group_IT_number 14
_symmetry_cell_setting monoclinic
_symmetry_space_group_name_Hall '-P 2ybc'
_symmetry_space_group_name_H-M 'P 1 21/c 1'
_atom_sites_solution_hydrogens geom
_atom_sites_solution_primary direct
_atom_sites_solution_secondary difmap
_audit_creation_method SHELXL-97
_cell_angle_alpha 90.00
_cell_angle_beta 98.520(3)
_cell_angle_gamma 90.00
_cell_formula_units_Z 2
_cell_length_a 11.6430(10)
_cell_length_b 23.3950(9)
_cell_length_c 13.8820(7)
_cell_measurement_reflns_used 40520
_cell_measurement_temperature 220(2)
_cell_measurement_theta_max 26.16
_cell_measurement_theta_min 1.88
_cell_volume 3739.6(4)
_computing_cell_refinement 'XDS (Kabsch, 1993)'
_computing_data_collection 'BluIce (McPhillips, 2002)'
_computing_data_reduction 'XDS (Kabsch, 1993)'
_computing_molecular_graphics 'X-Seed (Barbour, 1999)'
_computing_publication_material 'CIFTAB (Sheldrick, 1997)'
_computing_structure_refinement 'SHELXL-97 (Sheldrick, 1997)'
_computing_structure_solution 'SHELXS-97 (Sheldrick, 1997)'
_diffrn_ambient_temperature 220(2)
_diffrn_measured_fraction_theta_full 0.978
_diffrn_measured_fraction_theta_max 0.978
_diffrn_measurement_device_type 'ADSC Quantum 210r'
_diffrn_measurement_method 'Phi Scan'
_diffrn_radiation_monochromator 'Silicon Double Crystal'
_diffrn_radiation_source 'Australian Synchrotron'
_diffrn_radiation_type Synchrotron
_diffrn_radiation_wavelength 0.77487
_diffrn_reflns_av_R_equivalents 0.0767
_diffrn_reflns_av_sigmaI/netI 0.0388
_diffrn_reflns_limit_h_max 13
_diffrn_reflns_limit_h_min -13
_diffrn_reflns_limit_k_max 26
_diffrn_reflns_limit_k_min -26
_diffrn_reflns_limit_l_max 15
_diffrn_reflns_limit_l_min -15
_diffrn_reflns_number 40520
_diffrn_reflns_theta_full 26.16
_diffrn_reflns_theta_max 26.16
_diffrn_reflns_theta_min 1.88
_exptl_absorpt_coefficient_mu 0.316
_exptl_absorpt_correction_T_max 0.9968
_exptl_absorpt_correction_T_min 0.9843
_exptl_absorpt_correction_type multi-scan
_exptl_absorpt_process_details XDS
_exptl_crystal_colour yellow
_exptl_crystal_density_diffrn 1.291
_exptl_crystal_density_method 'not measured'
_exptl_crystal_description needle
_exptl_crystal_F_000 1520
_exptl_crystal_size_max 0.05
_exptl_crystal_size_mid 0.01
_exptl_crystal_size_min 0.01
_refine_diff_density_max 0.384
_refine_diff_density_min -0.660
_refine_diff_density_rms 0.062
_refine_ls_extinction_method none
_refine_ls_goodness_of_fit_ref 1.057
_refine_ls_hydrogen_treatment constr
_refine_ls_matrix_type full
_refine_ls_number_parameters 475
_refine_ls_number_reflns 5654
_refine_ls_number_restraints 0
_refine_ls_restrained_S_all 1.057
_refine_ls_R_factor_all 0.0560
_refine_ls_R_factor_gt 0.0436
_refine_ls_shift/su_max 0.000
_refine_ls_shift/su_mean 0.000
_refine_ls_structure_factor_coef Fsqd
_refine_ls_weighting_details 'calc w=1/[\s^2^(Fo^2^)+(0.0643P)^2^+1.8558P] where P=(Fo^2^+2Fc^2^)/3'
_refine_ls_weighting_scheme calc
_refine_ls_wR_factor_gt 0.1086
_refine_ls_wR_factor_ref 0.1153
_reflns_number_gt 4659
_reflns_number_total 5654
_reflns_threshold_expression >2sigma(I)
_cod_data_source_file c1dt11597a.txt
_cod_data_source_block 1b
_cod_original_sg_symbol_H-M P21/c
_cod_database_code 7017876

loop_
_symmetry_equiv_pos_as_xyz
'x, y, z'
'-x, y+1/2, -z+1/2'
'-x, -y, -z'
'x, -y-1/2, z-1/2'

loop_
_atom_site_label
_atom_site_type_symbol
_atom_site_fract_x
_atom_site_fract_y
_atom_site_fract_z
_atom_site_U_iso_or_equiv
_atom_site_adp_type
_atom_site_occupancy
_atom_site_symmetry_multiplicity
_atom_site_calc_flag
_atom_site_refinement_flags
Fe1 Fe 0.0000 0.5000 0.0000 0.01668(14) Uani 1 2 d S
S1 S 0.17448(7) 0.58989(3) 0.30232(5) 0.0424(2) Uani 1 1 d .
N6 N 0.38148(15) 0.50988(8) 0.13616(14) 0.0198(4) Uani 1 1 d .
N3 N 0.26841(15) 0.52500(8) -0.01236(14) 0.0198(4) Uani 1 1 d .
N8 N 0.42291(17) 0.68086(8) 0.16599(15) 0.0275(5) Uani 1 1 d .
N2 N 0.14633(15) 0.44411(8) -0.02140(14) 0.0207(4) Uani 1 1 d .
N7 N 0.46198(16) 0.59045(8) 0.22984(14) 0.0211(4) Uani 1 1 d .
N4 N 0.08713(16) 0.55957(8) -0.08917(13) 0.0212(4) Uani 1 1 d .
C12 C 0.33730(17) 0.54764(9) 0.06920(16) 0.0174(5) Uani 1 1 d .
N5 N 0.34902(15) 0.60433(8) 0.07203(14) 0.0210(4) Uani 1 1 d .
N9 N 0.49159(17) 0.49807(8) 0.28747(14) 0.0236(4) Uani 1 1 d .
C14 C 0.41027(19) 0.62303(9) 0.15626(17) 0.0212(5) Uani 1 1 d .
C36 C 0.4814(2) 0.43602(10) 0.27758(18) 0.0254(5) Uani 1 1 d .
H36A H 0.5593 0.4192 0.2874 0.030 Uiso 1 1 calc R
H36B H 0.4449 0.4268 0.2112 0.030 Uiso 1 1 calc R
N1 N 0.08955(16) 0.53437(9) 0.12819(15) 0.0277(5) Uani 1 1 d .
C1 C 0.12498(19) 0.55773(10) 0.20056(18) 0.0239(5) Uani 1 1 d .
C13 C 0.44334(18) 0.53393(9) 0.21590(16) 0.0194(5) Uani 1 1 d .
C30 C 0.6926(2) 0.50803(10) 0.37056(17) 0.0232(5) Uani 1 1 d .
C37 C 0.4108(2) 0.40961(10) 0.34932(18) 0.0267(5) Uani 1 1 d .
C11 C 0.0246(2) 0.59250(11) -0.15783(18) 0.0321(6) Uani 1 1 d .
H11 H -0.0568 0.5902 -0.1652 0.039 Uiso 1 1 calc R
C29 C 0.5657(2) 0.51823(11) 0.37546(17) 0.0246(5) Uani 1 1 d .
H29A H 0.5442 0.4983 0.4323 0.030 Uiso 1 1 calc R
H29B H 0.5526 0.5592 0.3837 0.030 Uiso 1 1 calc R
C6 C 0.25301(18) 0.46457(9) -0.02200(16) 0.0193(5) Uani 1 1 d .
C2 C 0.1298(2) 0.38722(10) -0.03636(18) 0.0280(6) Uani 1 1 d .
H2 H 0.0544 0.3724 -0.0387 0.034 Uiso 1 1 calc R
C8 C 0.2593(2) 0.59752(11) -0.14061(19) 0.0344(6) Uani 1 1 d .
H8 H 0.3408 0.5981 -0.1338 0.041 Uiso 1 1 calc R
C7 C 0.20255(19) 0.56225(9) -0.08244(16) 0.0199(5) Uani 1 1 d .
C35 C 0.7598(2) 0.47344(12) 0.43818(19) 0.0344(6) Uani 1 1 d .
H35 H 0.7258 0.4552 0.4873 0.041 Uiso 1 1 calc R
C9 C 0.1936(3) 0.63166(12) -0.2085(2) 0.0429(7) Uani 1 1 d .
H9 H 0.2297 0.6564 -0.2483 0.051 Uiso 1 1 calc R
C17 C 0.1824(2) 0.71688(11) 0.1354(2) 0.0376(7) Uani 1 1 d .
H17 H 0.2085 0.6889 0.1822 0.045 Uiso 1 1 calc R
C16 C 0.2585(2) 0.73927(10) 0.07701(19) 0.0299(6) Uani 1 1 d .
C5 C 0.3472(2) 0.43010(11) -0.03316(19) 0.0282(6) Uani 1 1 d .
H5 H 0.4215 0.4460 -0.0323 0.034 Uiso 1 1 calc R
C38 C 0.4571(2) 0.36746(11) 0.41306(19) 0.0340(6) Uani 1 1 d .
H38 H 0.5348 0.3563 0.4142 0.041 Uiso 1 1 calc R
C3 C 0.2185(2) 0.35030(11) -0.0483(2) 0.0348(6) Uani 1 1 d .
H3 H 0.2041 0.3110 -0.0582 0.042 Uiso 1 1 calc R
C10 C 0.0736(3) 0.62899(12) -0.2172(2) 0.0408(7) Uani 1 1 d .
H10 H 0.0268 0.6518 -0.2630 0.049 Uiso 1 1 calc R
C22 C 0.4603(2) 0.70712(11) 0.26104(19) 0.0334(6) Uani 1 1 d .
H22A H 0.4510 0.6792 0.3119 0.040 Uiso 1 1 calc R
H22B H 0.4091 0.7395 0.2688 0.040 Uiso 1 1 calc R
C31 C 0.7450(2) 0.53340(11) 0.29788(18) 0.0301(6) Uani 1 1 d .
H31 H 0.7001 0.5561 0.2506 0.036 Uiso 1 1 calc R
C23 C 0.5847(2) 0.72797(11) 0.27634(18) 0.0317(6) Uani 1 1 d .
C15 C 0.3828(2) 0.71859(10) 0.08396(19) 0.0306(6) Uani 1 1 d .
H15A H 0.3912 0.6984 0.0235 0.037 Uiso 1 1 calc R
H15B H 0.4340 0.7521 0.0882 0.037 Uiso 1 1 calc R
C39 C 0.3905(3) 0.34126(13) 0.4755(2) 0.0468(8) Uani 1 1 d .
H39 H 0.4225 0.3120 0.5175 0.056 Uiso 1 1 calc R
C28 C 0.6754(3) 0.69014(14) 0.2734(2) 0.0494(8) Uani 1 1 d .
H28 H 0.6589 0.6514 0.2598 0.059 Uiso 1 1 calc R
C42 C 0.2965(2) 0.42704(12) 0.3513(2) 0.0421(7) Uani 1 1 d .
H42 H 0.2640 0.4565 0.3100 0.051 Uiso 1 1 calc R
C41 C 0.2310(3) 0.40080(15) 0.4143(3) 0.0547(9) Uani 1 1 d .
H41 H 0.1538 0.4123 0.4150 0.066 Uiso 1 1 calc R
C34 C 0.8771(2) 0.46577(13) 0.4335(2) 0.0460(8) Uani 1 1 d .
H34 H 0.9221 0.4423 0.4794 0.055 Uiso 1 1 calc R
C40 C 0.2778(3) 0.35828(14) 0.4756(2) 0.0517(8) Uani 1 1 d .
H40 H 0.2325 0.3407 0.5179 0.062 Uiso 1 1 calc R
C32 C 0.8621(2) 0.52601(13) 0.2935(2) 0.0376(7) Uani 1 1 d .
H32 H 0.8965 0.5438 0.2442 0.045 Uiso 1 1 calc R
C24 C 0.6113(3) 0.78499(13) 0.2960(2) 0.0546(9) Uani 1 1 d .
H24 H 0.5512 0.8116 0.2985 0.066 Uiso 1 1 calc R
C21 C 0.2181(3) 0.78080(13) 0.0088(2) 0.0539(8) Uani 1 1 d .
H21 H 0.2690 0.7967 -0.0305 0.065 Uiso 1 1 calc R
C4 C 0.3297(2) 0.37215(11) -0.0455(2) 0.0356(6) Uani 1 1 d .
H4 H 0.3922 0.3478 -0.0520 0.043 Uiso 1 1 calc R
C33 C 0.9280(2) 0.49227(13) 0.3622(2) 0.0444(7) Uani 1 1 d .
H33 H 1.0078 0.4874 0.3602 0.053 Uiso 1 1 calc R
C19 C 0.0289(3) 0.77669(15) 0.0558(3) 0.0660(11) Uani 1 1 d .
H19 H -0.0486 0.7893 0.0483 0.079 Uiso 1 1 calc R
C25 C 0.7262(4) 0.80301(17) 0.3120(3) 0.0757(13) Uani 1 1 d .
H25 H 0.7433 0.8418 0.3249 0.091 Uiso 1 1 calc R
C18 C 0.0674(3) 0.73570(13) 0.1249(3) 0.0499(8) Uani 1 1 d .
H18 H 0.0163 0.7205 0.1647 0.060 Uiso 1 1 calc R
C20 C 0.1044(3) 0.79896(16) -0.0018(3) 0.0712(11) Uani 1 1 d .
H20 H 0.0782 0.8268 -0.0488 0.085 Uiso 1 1 calc R
C26 C 0.8150(4) 0.76481(19) 0.3090(2) 0.0684(12) Uani 1 1 d .
H26 H 0.8925 0.7774 0.3198 0.082 Uiso 1 1 calc R
C27 C 0.7906(3) 0.70814(17) 0.2903(2) 0.0602(9) Uani 1 1 d .
H27 H 0.8511 0.6817 0.2888 0.072 Uiso 1 1 calc R

loop_
_atom_site_aniso_label
_atom_site_aniso_U_11
_atom_site_aniso_U_22
_atom_site_aniso_U_33
_atom_site_aniso_U_23
_atom_site_aniso_U_13
_atom_site_aniso_U_12
Fe1 0.0089(2) 0.0202(3) 0.0209(3) -0.00193(19) 0.00220(18) 0.00043(17)
S1 0.0507(5) 0.0487(5) 0.0270(4) -0.0085(3) 0.0027(3) -0.0184(4)
N6 0.0145(9) 0.0169(10) 0.0276(11) -0.0003(8) 0.0016(8) -0.0020(8)
N3 0.0123(9) 0.0171(10) 0.0291(10) -0.0001(8) 0.0005(8) -0.0012(7)
N8 0.0293(11) 0.0147(10) 0.0365(12) -0.0009(9) -0.0013(9) -0.0010(8)
N2 0.0160(10) 0.0186(10) 0.0273(10) -0.0022(8) 0.0027(8) -0.0024(8)
N7 0.0148(9) 0.0168(10) 0.0313(11) -0.0012(8) 0.0016(8) -0.0009(8)
N4 0.0179(10) 0.0226(10) 0.0227(10) 0.0015(8) 0.0020(8) 0.0048(8)
C12 0.0067(10) 0.0182(12) 0.0283(12) -0.0012(10) 0.0060(9) -0.0024(9)
N5 0.0165(10) 0.0158(10) 0.0301(11) -0.0004(8) 0.0020(8) -0.0017(8)
N9 0.0239(10) 0.0176(10) 0.0281(11) 0.0000(8) 0.0002(9) -0.0002(8)
C14 0.0136(11) 0.0166(12) 0.0340(13) -0.0005(10) 0.0058(10) -0.0015(9)
C36 0.0265(13) 0.0178(12) 0.0316(13) 0.0008(10) 0.0035(11) 0.0054(10)
N1 0.0164(10) 0.0390(13) 0.0277(11) -0.0055(10) 0.0032(9) -0.0001(9)
C1 0.0141(11) 0.0301(14) 0.0282(14) 0.0026(11) 0.0050(10) -0.0007(10)
C13 0.0096(10) 0.0200(12) 0.0296(13) -0.0001(10) 0.0063(10) -0.0001(9)
C30 0.0234(12) 0.0231(13) 0.0215(12) -0.0040(10) -0.0020(10) -0.0013(10)
C37 0.0290(13) 0.0178(12) 0.0324(14) -0.0032(10) 0.0016(11) -0.0017(10)
C11 0.0297(14) 0.0355(15) 0.0298(14) 0.0053(12) -0.0001(11) 0.0114(12)
C29 0.0249(13) 0.0274(13) 0.0216(12) -0.0008(10) 0.0039(10) 0.0008(10)
C6 0.0169(11) 0.0177(12) 0.0227(12) -0.0017(9) 0.0016(9) -0.0011(9)
C2 0.0255(13) 0.0197(13) 0.0387(14) -0.0040(11) 0.0049(11) -0.0061(10)
C8 0.0324(15) 0.0331(15) 0.0385(15) 0.0060(12) 0.0082(12) -0.0092(12)
C7 0.0188(12) 0.0180(11) 0.0226(12) -0.0030(9) 0.0018(10) -0.0004(9)
C35 0.0334(15) 0.0348(15) 0.0323(14) 0.0075(12) -0.0039(12) -0.0032(12)
C9 0.0562(19) 0.0368(16) 0.0365(15) 0.0127(13) 0.0097(14) -0.0060(14)
C17 0.0360(16) 0.0262(14) 0.0499(17) -0.0021(12) 0.0043(13) 0.0034(12)
C16 0.0352(14) 0.0155(12) 0.0370(14) -0.0026(11) -0.0009(12) -0.0024(11)
C5 0.0167(12) 0.0275(14) 0.0417(15) -0.0058(11) 0.0081(11) 0.0019(10)
C38 0.0376(15) 0.0262(14) 0.0372(15) 0.0013(12) 0.0023(12) -0.0005(12)
C3 0.0366(15) 0.0174(13) 0.0513(17) -0.0067(12) 0.0092(13) 0.0004(11)
C10 0.0540(19) 0.0343(16) 0.0331(15) 0.0123(12) 0.0030(13) 0.0134(14)
C22 0.0400(15) 0.0202(13) 0.0400(15) -0.0056(11) 0.0055(13) -0.0006(11)
C31 0.0301(14) 0.0358(15) 0.0241(13) 0.0041(11) 0.0025(11) 0.0015(11)
C23 0.0460(16) 0.0242(14) 0.0225(13) 0.0009(10) -0.0028(12) -0.0126(12)
C15 0.0351(15) 0.0157(12) 0.0412(15) 0.0022(11) 0.0061(12) -0.0046(10)
C39 0.062(2) 0.0367(16) 0.0404(16) 0.0075(13) 0.0043(15) -0.0126(15)
C28 0.0432(18) 0.0416(18) 0.064(2) -0.0121(15) 0.0105(15) -0.0171(15)
C42 0.0316(15) 0.0350(16) 0.0601(19) 0.0041(14) 0.0081(14) 0.0040(12)
C41 0.0339(17) 0.057(2) 0.078(2) -0.0074(19) 0.0222(17) -0.0087(15)
C34 0.0341(16) 0.0448(18) 0.0528(18) 0.0090(15) -0.0139(14) 0.0082(14)
C40 0.058(2) 0.052(2) 0.0476(18) -0.0048(15) 0.0171(16) -0.0289(17)
C32 0.0282(14) 0.0496(17) 0.0362(15) -0.0035(13) 0.0086(12) -0.0062(13)
C24 0.077(2) 0.0269(16) 0.0504(18) 0.0054(14) -0.0230(17) -0.0157(16)
C21 0.057(2) 0.0393(18) 0.061(2) 0.0164(15) -0.0068(17) 0.0021(15)
C4 0.0276(14) 0.0269(14) 0.0531(17) -0.0061(12) 0.0085(13) 0.0114(11)
C33 0.0228(14) 0.0545(19) 0.0539(19) -0.0054(15) -0.0010(13) 0.0034(13)
C19 0.043(2) 0.050(2) 0.096(3) -0.014(2) -0.018(2) 0.0221(17)
C25 0.099(3) 0.047(2) 0.067(2) 0.0110(18) -0.033(2) -0.052(2)
C18 0.0349(17) 0.0438(18) 0.071(2) -0.0186(16) 0.0084(15) 0.0016(14)
C20 0.062(2) 0.053(2) 0.090(3) 0.019(2) -0.021(2) 0.0146(19)
C26 0.067(3) 0.090(3) 0.0428(19) 0.0159(19) -0.0118(18) -0.055(2)
C27 0.0431(19) 0.079(3) 0.059(2) -0.0092(19) 0.0081(16) -0.0215(18)

loop_
_atom_type_symbol
_atom_type_description
_atom_type_scat_dispersion_real
_atom_type_scat_dispersion_imag
_atom_type_scat_source
C C 0.0033 0.0016 'International Tables Vol C Tables 4.2.6.8 and 6.1.1.4'
H H 0.0000 0.0000 'International Tables Vol C Tables 4.2.6.8 and 6.1.1.4'
N N 0.0061 0.0033 'International Tables Vol C Tables 4.2.6.8 and 6.1.1.4'
S S 0.1246 0.1234 'International Tables Vol C Tables 4.2.6.8 and 6.1.1.4'
Fe Fe 0.3463 0.8444 'International Tables Vol C Tables 4.2.6.8 and 6.1.1.4'

loop_
_geom_angle_atom_site_label_1
_geom_angle_atom_site_label_2
_geom_angle_atom_site_label_3
_geom_angle
_geom_angle_site_symmetry_1
_geom_angle_site_symmetry_3
N1 Fe1 N1 180.00(11) . 3_565
N1 Fe1 N2 87.42(7) . 3_565
N1 Fe1 N2 92.58(7) 3_565 3_565
N1 Fe1 N2 92.58(7) . .
N1 Fe1 N2 87.42(7) 3_565 .
N2 Fe1 N2 180.00(10) 3_565 .
N1 Fe1 N4 91.25(7) . .
N1 Fe1 N4 88.75(7) 3_565 .
N2 Fe1 N4 97.45(7) 3_565 .
N2 Fe1 N4 82.55(7) . .
N1 Fe1 N4 88.75(7) . 3_565
N1 Fe1 N4 91.25(7) 3_565 3_565
N2 Fe1 N4 82.55(7) 3_565 3_565
N2 Fe1 N4 97.45(7) . 3_565
N4 Fe1 N4 180.0 . 3_565
C12 N6 C13 113.60(18) . .
C12 N3 C6 120.13(18) . .
C12 N3 C7 120.29(18) . .
C6 N3 C7 119.26(18) . .
C14 N8 C15 120.3(2) . .
C14 N8 C22 121.3(2) . .
C15 N8 C22 117.86(19) . .
C6 N2 C2 117.6(2) . .
C6 N2 Fe1 121.87(15) . .
C2 N2 Fe1 120.55(15) . .
C14 N7 C13 113.74(19) . .
C7 N4 C11 117.0(2) . .
C7 N4 Fe1 122.13(15) . .
C11 N4 Fe1 120.73(16) . .
N6 C12 N5 127.8(2) . .
N6 C12 N3 115.63(19) . .
N5 C12 N3 116.53(19) . .
C12 N5 C14 112.76(19) . .
C13 N9 C36 121.75(19) . .
C13 N9 C29 122.70(19) . .
C36 N9 C29 115.32(19) . .
N7 C14 N5 126.5(2) . .
N7 C14 N8 117.2(2) . .
N5 C14 N8 116.3(2) . .
N9 C36 C37 112.83(19) . .
N9 C36 H36A 109.0 . .
C37 C36 H36A 109.0 . .
N9 C36 H36B 109.0 . .
C37 C36 H36B 109.0 . .
H36A C36 H36B 107.8 . .
C1 N1 Fe1 170.28(19) . .
N1 C1 S1 179.5(2) . .
N7 C13 N6 125.5(2) . .
N7 C13 N9 117.4(2) . .
N6 C13 N9 117.08(19) . .
C31 C30 C35 118.5(2) . .
C31 C30 C29 120.3(2) . .
C35 C30 C29 121.3(2) . .
C38 C37 C42 118.6(2) . .
C38 C37 C36 121.0(2) . .
C42 C37 C36 120.4(2) . .
N4 C11 C10 123.5(2) . .
N4 C11 H11 118.3 . .
C10 C11 H11 118.3 . .
N9 C29 C30 111.79(19) . .
N9 C29 H29A 109.3 . .
C30 C29 H29A 109.3 . .
N9 C29 H29B 109.3 . .
C30 C29 H29B 109.3 . .
H29A C29 H29B 107.9 . .
N2 C6 C5 123.0(2) . .
N2 C6 N3 117.33(19) . .
C5 C6 N3 119.66(19) . .
N2 C2 C3 122.9(2) . .
N2 C2 H2 118.6 . .
C3 C2 H2 118.6 . .
C9 C8 C7 118.6(2) . .
C9 C8 H8 120.7 . .
C7 C8 H8 120.7 . .
N4 C7 C8 123.2(2) . .
N4 C7 N3 116.66(19) . .
C8 C7 N3 120.1(2) . .
C34 C35 C30 120.2(3) . .
C34 C35 H35 119.9 . .
C30 C35 H35 119.9 . .
C8 C9 C10 118.9(2) . .
C8 C9 H9 120.5 . .
C10 C9 H9 120.5 . .
C16 C17 C18 120.3(3) . .
C16 C17 H17 119.9 . .
C18 C17 H17 119.9 . .
C17 C16 C21 118.8(3) . .
C17 C16 C15 121.9(2) . .
C21 C16 C15 119.3(3) . .
C4 C5 C6 118.7(2) . .
C4 C5 H5 120.7 . .
C6 C5 H5 120.6 . .
C37 C38 C39 121.0(3) . .
C37 C38 H38 119.5 . .
C39 C38 H38 119.5 . .
C2 C3 C4 118.7(2) . .
C2 C3 H3 120.7 . .
C4 C3 H3 120.7 . .
C11 C10 C9 118.7(3) . .
C11 C10 H10 120.6 . .
C9 C10 H10 120.6 . .
N8 C22 C23 114.4(2) . .
N8 C22 H22A 108.7 . .
C23 C22 H22A 108.7 . .
N8 C22 H22B 108.7 . .
C23 C22 H22B 108.7 . .
H22A C22 H22B 107.6 . .
C32 C31 C30 121.3(2) . .
C32 C31 H31 119.3 . .
C30 C31 H31 119.3 . .
C28 C23 C24 118.2(3) . .
C28 C23 C22 120.6(2) . .
C24 C23 C22 121.2(3) . .
N8 C15 C16 115.7(2) . .
N8 C15 H15A 108.4 . .
C16 C15 H15A 108.4 . .
N8 C15 H15B 108.4 . .
C16 C15 H15B 108.4 . .
H15A C15 H15B 107.4 . .
C40 C39 C38 119.7(3) . .
C40 C39 H39 120.1 . .
C38 C39 H39 120.1 . .
C23 C28 C27 121.5(3) . .
C23 C28 H28 119.3 . .
C27 C28 H28 119.3 . .
C41 C42 C37 119.9(3) . .
C41 C42 H42 120.1 . .
C37 C42 H42 120.1 . .
C40 C41 C42 120.6(3) . .
C40 C41 H41 119.7 . .
C42 C41 H41 119.7 . .
C33 C34 C35 120.5(3) . .
C33 C34 H34 119.8 . .
C35 C34 H34 119.8 . .
C41 C40 C39 120.2(3) . .
C41 C40 H40 119.9 . .
C39 C40 H40 119.9 . .
C33 C32 C31 119.4(3) . .
C33 C32 H32 120.3 . .
C31 C32 H32 120.3 . .
C23 C24 C25 120.3(4) . .
C23 C24 H24 119.8 . .
C25 C24 H24 119.8 . .
C20 C21 C16 120.8(3) . .
C20 C21 H21 119.6 . .
C16 C21 H21 119.6 . .
C5 C4 C3 119.1(2) . .
C5 C4 H4 120.4 . .
C3 C4 H4 120.4 . .
C34 C33 C32 120.1(3) . .
C34 C33 H33 120.0 . .
C32 C33 H33 120.0 . .
C20 C19 C18 119.8(3) . .
C20 C19 H19 120.1 . .
C18 C19 H19 120.1 . .
C26 C25 C24 120.7(3) . .
C26 C25 H25 119.7 . .
C24 C25 H25 119.7 . .
C19 C18 C17 119.9(3) . .
C19 C18 H18 120.0 . .
C17 C18 H18 120.0 . .
C19 C20 C21 120.5(3) . .
C19 C20 H20 119.7 . .
C21 C20 H20 119.7 . .
C25 C26 C27 119.9(3) . .
C25 C26 H26 120.0 . .
C27 C26 H26 120.0 . .
C26 C27 C28 119.4(4) . .
C26 C27 H27 120.3 . .
C28 C27 H27 120.3 . .

loop_
_geom_bond_atom_site_label_1
_geom_bond_atom_site_label_2
_geom_bond_distance
_geom_bond_site_symmetry_2
Fe1 N1 2.086(2) .
Fe1 N1 2.086(2) 3_565
Fe1 N2 2.2025(18) 3_565
Fe1 N2 2.2025(18) .
Fe1 N4 2.2081(19) .
Fe1 N4 2.2081(19) 3_565
S1 C1 1.629(3) .
N6 C12 1.329(3) .
N6 C13 1.351(3) .
N3 C12 1.392(3) .
N3 C6 1.429(3) .
N3 C7 1.440(3) .
N8 C14 1.365(3) .
N8 C15 1.462(3) .
N8 C22 1.462(3) .
N2 C6 1.332(3) .
N2 C2 1.356(3) .
N7 C14 1.343(3) .
N7 C13 1.349(3) .
N4 C7 1.335(3) .
N4 C11 1.351(3) .
C12 N5 1.333(3) .
N5 C14 1.349(3) .
N9 C13 1.357(3) .
N9 C36 1.461(3) .
N9 C29 1.465(3) .
C36 C37 1.514(3) .
C36 H36A 0.9800 .
C36 H36B 0.9800 .
N1 C1 1.164(3) .
C30 C31 1.387(3) .
C30 C35 1.390(4) .
C30 C29 1.509(3) .
C37 C38 1.380(4) .
C37 C42 1.396(4) .
C11 C10 1.368(4) .
C11 H11 0.9400 .
C29 H29A 0.9800 .
C29 H29B 0.9800 .
C6 C5 1.389(3) .
C2 C3 1.375(4) .
C2 H2 0.9400 .
C8 C9 1.377(4) .
C8 C7 1.388(3) .
C8 H8 0.9400 .
C35 C34 1.389(4) .
C35 H35 0.9400 .
C9 C10 1.386(4) .
C9 H9 0.9400 .
C17 C16 1.389(4) .
C17 C18 1.396(4) .
C17 H17 0.9400 .
C16 C21 1.389(4) .
C16 C15 1.516(4) .
C5 C4 1.378(4) .
C5 H5 0.9400 .
C38 C39 1.388(4) .
C38 H38 0.9400 .
C3 C4 1.387(4) .
C3 H3 0.9400 .
C10 H10 0.9400 .
C22 C23 1.513(4) .
C22 H22A 0.9800 .
C22 H22B 0.9800 .
C31 C32 1.385(4) .
C31 H31 0.9400 .
C23 C28 1.383(4) .
C23 C24 1.387(4) .
C15 H15A 0.9800 .
C15 H15B 0.9800 .
C39 C40 1.372(5) .
C39 H39 0.9400 .
C28 C27 1.392(4) .
C28 H28 0.9400 .
C42 C41 1.386(4) .
C42 H42 0.9400 .
C41 C40 1.369(5) .
C41 H41 0.9400 .
C34 C33 1.374(4) .
C34 H34 0.9400 .
C40 H40 0.9400 .
C32 C33 1.380(4) .
C32 H32 0.9400 .
C24 C25 1.389(5) .
C24 H24 0.9400 .
C21 C20 1.378(5) .
C21 H21 0.9400 .
C4 H4 0.9400 .
C33 H33 0.9400 .
C19 C20 1.376(6) .
C19 C18 1.383(5) .
C19 H19 0.9400 .
C25 C26 1.372(6) .
C25 H25 0.9400 .
C18 H18 0.9400 .
C20 H20 0.9400 .
C26 C27 1.373(5) .
C26 H26 0.9400 .
C27 H27 0.9400 .
